data_4501963
loop_
_publ_author_name
'Xu, Hai-Bing'
'Li, Jia'
'Zhang, Li-Yi'
'Huang, Xin'
'Li, Bing'
'Chen, Zhong-Ning'

_publ_section_title
;
 Structures and Photophysical Properties of Homo- and Heteronuclear
 Lanthanide(III) Complexes with Bridging 2-Methyl-8-hydroxylquinoline
 (HMq) in the \m-Phenol Mode
;
_journal_issue 9
_journal_name_full 'Crystal Growth &amp; Design'
_journal_page_first 4101
_journal_paper_doi 10.1021/cg100778w
_journal_volume 10
_journal_year 2010
_chemical_formula_sum 'C44.5 H32 Cl Cr F24 N2 O17 Tb2'
_chemical_formula_weight 1728.01
_chemical_name_systematic
; 
 ? 
;
_space_group_IT_number 15
_symmetry_cell_setting monoclinic
_symmetry_space_group_name_Hall '-C 2yc'
_symmetry_space_group_name_H-M 'C 1 2/c 1'
_atom_sites_solution_hydrogens geom
_atom_sites_solution_primary direct
_atom_sites_solution_secondary difmap
_audit_creation_method SHELXL-97
_cell_angle_alpha 90.00
_cell_angle_beta 115.568(6)
_cell_angle_gamma 90.00
_cell_formula_units_Z 8
_cell_length_a 39.421(17)
_cell_length_b 13.229(5)
_cell_length_c 26.149(11)
_cell_measurement_reflns_used 20505
_cell_measurement_temperature 298(2)
_cell_measurement_theta_max 27.4816
_cell_measurement_theta_min 2.1842
_cell_volume 12301(9)
_computing_cell_refinement 'CrystalClear (Rigaku Inc., 2007)'
_computing_data_collection 'CrystalClear (Rigaku Inc., 2007)'
_computing_data_reduction 'CrystalClear (Rigaku Inc., 2007)'
_computing_molecular_graphics 'Bruker SHELXTL'
_computing_publication_material 'Bruker SHELXTL'
_computing_structure_refinement 'SHELXL-97 (Sheldrick, 1997)'
_computing_structure_solution 'SHELXS-97 (Sheldrick, 1990)'
_diffrn_ambient_temperature 298(2)
_diffrn_detector_area_resol_mean 28.5714
_diffrn_measured_fraction_theta_full 0.996
_diffrn_measured_fraction_theta_max 0.996
_diffrn_measurement_device_type CCD
_diffrn_measurement_method CCD_Profile_fitting
_diffrn_radiation_monochromator 'Graphite Monochromator'
_diffrn_radiation_source 'sealed tube'
_diffrn_radiation_type MoK\a
_diffrn_radiation_wavelength 0.71073
_diffrn_reflns_av_R_equivalents 0.0703
_diffrn_reflns_av_sigmaI/netI 0.0748
_diffrn_reflns_limit_h_max 46
_diffrn_reflns_limit_h_min -46
_diffrn_reflns_limit_k_max 10
_diffrn_reflns_limit_k_min -15
_diffrn_reflns_limit_l_max 30
_diffrn_reflns_limit_l_min -31
_diffrn_reflns_number 42101
_diffrn_reflns_theta_full 25.00
_diffrn_reflns_theta_max 25.00
_diffrn_reflns_theta_min 2.19
_diffrn_standards_number 14699
_exptl_absorpt_coefficient_mu 2.628
_exptl_absorpt_correction_T_max 0.7978
_exptl_absorpt_correction_T_min 0.6939
_exptl_absorpt_correction_type multi-scan
_exptl_crystal_colour blue
_exptl_crystal_density_diffrn 1.866
_exptl_crystal_density_method 'not measured'
_exptl_crystal_description prism
_exptl_crystal_F_000 6688
_exptl_crystal_size_max 0.15
_exptl_crystal_size_mid 0.14
_exptl_crystal_size_min 0.09
_refine_diff_density_max 2.682
_refine_diff_density_min -1.775
_refine_diff_density_rms 0.211
_refine_ls_extinction_method none
_refine_ls_goodness_of_fit_ref 1.052
_refine_ls_hydrogen_treatment constr
_refine_ls_matrix_type full
_refine_ls_number_parameters 798
_refine_ls_number_reflns 10800
_refine_ls_number_restraints 620
_refine_ls_restrained_S_all 1.050
_refine_ls_R_factor_all 0.0824
_refine_ls_R_factor_gt 0.0694
_refine_ls_shift/su_max 0.010
_refine_ls_shift/su_mean 0.001
_refine_ls_structure_factor_coef Fsqd
_refine_ls_weighting_details 'calc w=1/[\s^2^(Fo^2^)+(0.1156P)^2^+0.0000P] where P=(Fo^2^+2Fc^2^)/3'
_refine_ls_weighting_scheme calc
_refine_ls_wR_factor_gt 0.1946
_refine_ls_wR_factor_ref 0.2118
_reflns_number_gt 8343
_reflns_number_total 10800
_reflns_threshold_expression >2sigma(I)
_cod_data_source_file cg100778w_si_006.cif
_cod_data_source_block x
_cod_depositor_comments
;
The following automatic conversions were performed:

'_exptl_absorpt_correction_type' value 'Multi-scan' changed to
'multi-scan' according to
/home/saulius/struct/CIF-dictionaries/cif_core.dic dictionary named
'cif_core.dic' version 2.4.2 from 2011-04-26.

Automatic conversion script
Id: cif_fix_values 1715 2011-07-08 13:25:40Z adriana 
;
_cod_original_sg_symbol_H-M c2/c
_cod_original_formula_sum 'C44.50 H32 Cl Cr F24 N2 O17 Tb2'
_cod_database_code 4501963

loop_
_symmetry_equiv_pos_as_xyz
'x, y, z'
'-x, y, -z+1/2'
'x+1/2, y+1/2, z'
'-x+1/2, y+1/2, -z+1/2'
'-x, -y, -z'
'x, -y, z-1/2'
'-x+1/2, -y+1/2, -z'
'x+1/2, -y+1/2, z-1/2'

loop_
_atom_site_label
_atom_site_type_symbol
_atom_site_fract_x
_atom_site_fract_y
_atom_site_fract_z
_atom_site_U_iso_or_equiv
_atom_site_adp_type
_atom_site_occupancy
_atom_site_symmetry_multiplicity
_atom_site_calc_flag
_atom_site_refinement_flags
_atom_site_disorder_assembly
_atom_site_disorder_group
Cr Cr 0.20896(3) 0.30038(11) 0.10586(5) 0.0459(3) Uani 1 1 d . . .
Tb1 Tb 0.152416(11) 0.09754(3) 0.055303(16) 0.04741(17) Uani 1 1 d . . .
Tb2 Tb 0.126112(11) 0.36686(3) -0.007063(16) 0.04760(17) Uani 1 1 d . . .
O1 O 0.1624(2) -0.0780(6) 0.0562(4) 0.085(3) Uani 1 1 d . . .
O2 O 0.1301(2) 0.0229(6) 0.1171(3) 0.074(2) Uani 1 1 d . . .
O3 O 0.1487(2) 0.0530(6) -0.0347(3) 0.0683(19) Uani 1 1 d . . .
O4 O 0.09050(19) 0.0369(6) -0.0012(3) 0.071(2) Uani 1 1 d . . .
O5 O 0.12534(17) 0.2927(6) -0.0898(2) 0.0620(17) Uani 1 1 d . . .
O6 O 0.06293(16) 0.3132(6) -0.0652(2) 0.0673(19) Uani 1 1 d . . .
O7 O 0.1000(2) 0.4963(6) -0.0779(3) 0.077(2) Uani 1 1 d . . .
O8 O 0.0915(2) 0.4758(5) 0.0228(3) 0.0675(18) Uani 1 1 d . . .
O9 O 0.21787(17) 0.0652(5) 0.0865(3) 0.0601(16) Uani 1 1 d . . .
O10 O 0.25006(16) 0.2110(6) 0.1125(3) 0.0614(16) Uani 1 1 d . . .
O11 O 0.17892(19) 0.4587(6) -0.0014(3) 0.0674(18) Uani 1 1 d . . .
O12 O 0.23016(18) 0.4031(5) 0.0743(3) 0.0600(16) Uani 1 1 d . . .
O13 O 0.18578(16) 0.2002(5) 0.1378(2) 0.0504(14) Uani 1 1 d . . .
O14 O 0.16540(17) 0.3913(5) 0.0937(2) 0.0523(15) Uani 1 1 d . . .
O15 O 0.17588(13) 0.2463(4) 0.0307(2) 0.0404(12) Uani 1 1 d . . .
O16 O 0.11042(15) 0.2335(5) 0.0387(2) 0.0504(14) Uani 1 1 d . . .
N1 N 0.1112(2) 0.3429(8) 0.1289(3) 0.069(2) Uani 1 1 d . . .
N2 N 0.2382(2) 0.3351(7) 0.1922(3) 0.060(2) Uani 1 1 d . B .
C2 C 0.1005(3) -0.0788(8) 0.1596(5) 0.124(6) Uani 1 1 d DU . .
C3 C 0.1429(3) -0.0417(9) -0.1146(4) 0.147(8) Uani 1 1 d D . .
C5 C 0.1126(2) 0.2541(8) -0.1839(3) 0.097(5) Uani 1 1 d D . .
C6 C 0.0038(3) 0.2832(9) -0.1388(4) 0.143(7) Uani 1 1 d DU . .
C8 C 0.0508(2) 0.5823(7) 0.0382(4) 0.101(5) Uani 1 1 d D . .
C9 C 0.2474(3) 0.1153(10) 0.1041(4) 0.071(3) Uani 1 1 d . . .
C10 C 0.2837(3) 0.0615(11) 0.1170(6) 0.092(4) Uani 1 1 d . . .
H10A H 0.2789 -0.0094 0.1095 0.137 Uiso 1 1 calc R . .
H10B H 0.3007 0.0712 0.1562 0.137 Uiso 1 1 calc R . .
H10C H 0.2948 0.0883 0.0936 0.137 Uiso 1 1 calc R . .
C11 C 0.2133(3) 0.4627(8) 0.0332(4) 0.067(3) Uani 1 1 d D . .
C12 C 0.2363(4) 0.5444(10) 0.0234(6) 0.101(4) Uani 1 1 d D . .
H12A H 0.2203 0.5864 -0.0075 0.151 Uiso 1 1 calc R . .
H12B H 0.2552 0.5143 0.0145 0.151 Uiso 1 1 calc R . .
H12C H 0.2481 0.5848 0.0570 0.151 Uiso 1 1 calc R . .
C13 C 0.2197(2) 0.2899(8) 0.2225(4) 0.058(2) Uani 1 1 d U . .
C14 C 0.1904(3) 0.2203(7) 0.1905(3) 0.052(2) Uani 1 1 d U . .
C15 C 0.1709(4) 0.1780(9) 0.2169(5) 0.079(3) Uani 1 1 d U . .
H15A H 0.1519 0.1315 0.1974 0.095 Uiso 1 1 d R . .
C16 C 0.1784(4) 0.2060(11) 0.2718(5) 0.098(4) Uani 1 1 d U . .
H16A H 0.1640 0.1777 0.2885 0.118 Uiso 1 1 d R . .
C17 C 0.2049(4) 0.2694(10) 0.3022(4) 0.085(4) Uani 1 1 d U . .
H17A H 0.2086 0.2867 0.3387 0.102 Uiso 1 1 d R . .
C18 C 0.2272(3) 0.3151(9) 0.2779(4) 0.068(3) Uani 1 1 d U . .
C19 C 0.2580(4) 0.3838(9) 0.3073(5) 0.079(3) Uani 1 1 d U . .
H19A H 0.2641 0.4036 0.3445 0.095 Uiso 1 1 d R . .
C20 C 0.2777(3) 0.4210(9) 0.2784(4) 0.073(3) Uani 1 1 d U B .
H20A H 0.2986 0.4619 0.2978 0.087 Uiso 1 1 d R . .
C21 C 0.2678(3) 0.3957(8) 0.2204(4) 0.062(3) Uani 1 1 d DU . .
C23 C 0.1344(3) 0.4258(9) 0.1515(4) 0.068(3) Uani 1 1 d U . .
C24 C 0.1624(3) 0.4487(8) 0.1322(4) 0.058(2) Uani 1 1 d U . .
C25 C 0.1855(3) 0.5272(9) 0.1578(5) 0.076(3) Uani 1 1 d U . .
H25A H 0.2033 0.5437 0.1446 0.091 Uiso 1 1 d R . .
C26 C 0.1813(4) 0.5860(10) 0.2011(6) 0.093(4) Uani 1 1 d U . .
H26A H 0.1991 0.6359 0.2196 0.112 Uiso 1 1 d R . .
C27 C 0.1545(4) 0.5684(11) 0.2156(6) 0.095(4) Uani 1 1 d U . .
H27A H 0.1512 0.6106 0.2416 0.115 Uiso 1 1 d R . .
C28 C 0.1306(4) 0.4846(11) 0.1945(5) 0.086(4) Uani 1 1 d U . .
C29 C 0.1013(4) 0.4567(14) 0.2094(6) 0.114(5) Uani 1 1 d U . .
H29A H 0.0960 0.4972 0.2342 0.137 Uiso 1 1 d R . .
C30 C 0.0798(5) 0.3723(13) 0.1876(7) 0.117(5) Uani 1 1 d U . .
H30A H 0.0652 0.3453 0.2042 0.141 Uiso 1 1 d R . .
C31 C 0.0846(3) 0.3160(11) 0.1461(5) 0.085(3) Uani 1 1 d U . .
C32 C 0.0587(4) 0.2334(13) 0.1124(6) 0.130(6) Uani 1 1 d U . .
H32A H 0.0641 0.2158 0.0811 0.194 Uiso 1 1 calc R . .
H32B H 0.0331 0.2562 0.0984 0.194 Uiso 1 1 calc R . .
H32C H 0.0622 0.1753 0.1361 0.194 Uiso 1 1 calc R . .
C51 C 0.1284(5) -0.1545(14) 0.0986(7) 0.125(6) Uani 1 1 d U . .
H51A H 0.1238 -0.2158 0.1122 0.150 Uiso 1 1 d R B .
C52 C 0.0952(5) -0.0544(16) -0.0793(7) 0.137(6) Uani 1 1 d U . .
H52A H 0.0823 -0.0975 -0.1099 0.164 Uiso 1 1 d R C .
C53 C 0.0614(3) 0.2706(11) -0.1541(4) 0.088(4) Uani 1 1 d . . .
H53A H 0.0454 0.2574 -0.1920 0.106 Uiso 1 1 d R D .
C54 C 0.0580(4) 0.5858(10) -0.0555(6) 0.095(4) Uani 1 1 d . . .
H54A H 0.0392 0.6350 -0.0682 0.115 Uiso 1 1 d R G .
C101 C 0.1523(5) -0.1490(11) 0.0586(9) 0.141(7) Uani 1 1 d DU A .
C102 C 0.1161(5) -0.0557(14) 0.1183(6) 0.125(5) Uani 1 1 d DU B .
C103 C 0.1316(4) -0.0093(11) -0.0690(5) 0.099(4) Uani 1 1 d DU C .
C104 C 0.0764(3) -0.0175(13) -0.0442(7) 0.112(5) Uani 1 1 d DU C .
C105 C 0.1000(3) 0.2723(9) -0.1378(4) 0.069(3) Uani 1 1 d D D .
C106 C 0.0460(2) 0.2878(9) -0.1171(4) 0.072(3) Uani 1 1 d DU D .
C107 C 0.0753(4) 0.5605(9) -0.0882(4) 0.088(4) Uani 1 1 d D F .
C108 C 0.0678(3) 0.5429(9) 0.0006(4) 0.078(3) Uani 1 1 d D G .
C1 C 0.1602(3) -0.2545(8) 0.0463(5) 0.111(5) Uani 0.732(10) 1 d PDU A 1
F1 F 0.1961(3) -0.2761(12) 0.0826(5) 0.151(3) Uani 0.732(10) 1 d PDU A 1
F2 F 0.1404(4) -0.3338(10) 0.0495(6) 0.151(3) Uani 0.732(10) 1 d PDU A 1
F3 F 0.1586(4) -0.2544(10) -0.0055(4) 0.151(3) Uani 0.732(10) 1 d PDU A 1
C1A C 0.1602(3) -0.2545(8) 0.0463(5) 0.111(5) Uani 0.268(10) 1 d PDU A 2
F1A F 0.1394(8) -0.321(2) 0.0072(12) 0.151(3) Uani 0.268(10) 1 d PDU A 2
F2A F 0.1956(5) -0.266(3) 0.0551(13) 0.151(3) Uani 0.268(10) 1 d PDU A 2
F3A F 0.1569(9) -0.274(3) 0.0936(9) 0.151(3) Uani 0.268(10) 1 d PDU A 2
F4 F 0.1171(4) -0.0331(11) 0.2089(5) 0.145(3) Uani 0.632(9) 1 d PDU B 1
F5 F 0.0672(3) -0.0350(11) 0.1292(6) 0.145(3) Uani 0.632(9) 1 d PDU B 1
F6 F 0.0942(5) -0.1747(8) 0.1676(6) 0.145(3) Uani 0.632(9) 1 d PDU B 1
F4A F 0.1009(7) 0.0017(13) 0.1910(10) 0.145(3) Uani 0.368(9) 1 d PDU B 2
F5A F 0.1293(5) -0.1381(17) 0.1959(10) 0.145(3) Uani 0.368(9) 1 d PDU B 2
F6A F 0.0696(5) -0.1313(17) 0.1505(10) 0.145(3) Uani 0.368(9) 1 d PDU B 2
F7 F 0.1176(4) -0.0685(13) -0.1658(6) 0.164(4) Uani 0.648(10) 1 d PDU C 1
F8 F 0.1656(5) -0.1232(10) -0.0938(6) 0.164(4) Uani 0.648(10) 1 d PDU C 1
F9 F 0.1642(4) 0.0304(10) -0.1222(8) 0.164(4) Uani 0.648(10) 1 d PDU C 1
F7A F 0.1740(5) -0.0123(19) -0.1180(14) 0.164(4) Uani 0.352(10) 1 d PDU C 2
F8A F 0.1155(6) 0.0237(18) -0.1442(11) 0.164(4) Uani 0.352(10) 1 d PDU C 2
F9A F 0.1328(8) -0.1315(13) -0.1384(13) 0.164(4) Uani 0.352(10) 1 d PDU C 2
C4 C 0.0389(3) -0.0635(9) -0.0567(5) 0.116(5) Uani 0.487(10) 1 d PDU C 1
F10 F 0.0137(6) -0.0076(17) -0.0966(10) 0.172(4) Uani 0.487(10) 1 d PDU C 1
F11 F 0.0375(7) -0.1573(12) -0.0748(12) 0.172(4) Uani 0.487(10) 1 d PDU C 1
F12 F 0.0306(7) -0.065(2) -0.0125(7) 0.172(4) Uani 0.487(10) 1 d PDU C 1
C4A C 0.0389(3) -0.0635(9) -0.0567(5) 0.116(5) Uani 0.513(10) 1 d PDU C 2
F10A F 0.0401(6) -0.1397(16) -0.0228(9) 0.172(4) Uani 0.513(10) 1 d PDU C 2
F11A F 0.0160(6) 0.0066(13) -0.0524(12) 0.172(4) Uani 0.513(10) 1 d PDU C 2
F12A F 0.0223(7) -0.099(2) -0.1099(7) 0.172(4) Uani 0.513(10) 1 d PDU C 2
F13 F 0.1492(2) 0.2508(12) -0.1692(6) 0.122(3) Uani 0.577(10) 1 d PDU D 1
F14 F 0.0986(4) 0.1622(9) -0.2080(6) 0.122(3) Uani 0.577(10) 1 d PDU D 1
F15 F 0.0975(4) 0.3170(11) -0.2288(5) 0.122(3) Uani 0.577(10) 1 d PDU D 1
F13A F 0.0903(4) 0.2142(16) -0.2328(6) 0.122(3) Uani 0.423(10) 1 d PDU D 2
F14A F 0.1206(6) 0.3497(9) -0.1939(8) 0.122(3) Uani 0.423(10) 1 d PDU D 2
F15A F 0.1456(4) 0.2054(15) -0.1631(8) 0.122(3) Uani 0.423(10) 1 d PDU D 2
F16 F -0.0036(4) 0.2258(12) -0.1028(5) 0.148(4) Uani 0.665(13) 1 d PDU E 1
F17 F -0.0147(4) 0.2486(14) -0.1904(4) 0.148(4) Uani 0.665(13) 1 d PDU E 1
F18 F -0.0096(4) 0.3763(9) -0.1370(7) 0.148(4) Uani 0.665(13) 1 d PDU E 1
F16A F -0.0141(6) 0.3563(18) -0.1770(11) 0.148(4) Uani 0.335(13) 1 d PDU E 2
F17A F -0.0113(7) 0.282(2) -0.1022(8) 0.148(4) Uani 0.335(13) 1 d PDU E 2
F18A F -0.0078(7) 0.1962(16) -0.1697(12) 0.148(4) Uani 0.335(13) 1 d PDU E 2
C7 C 0.0607(5) 0.6150(13) -0.1441(6) 0.146(7) Uani 0.542(11) 1 d PDU F 1
F19 F 0.0703(7) 0.5656(16) -0.1805(9) 0.159(4) Uani 0.542(11) 1 d PDU F 1
F20 F 0.0233(4) 0.6279(18) -0.1703(9) 0.159(4) Uani 0.542(11) 1 d PDU F 1
F21 F 0.0760(7) 0.7070(15) -0.1381(7) 0.159(4) Uani 0.542(11) 1 d PDU F 1
C7A C 0.0651(6) 0.6142(15) -0.1433(6) 0.146(7) Uani 0.458(11) 1 d PDU F 2
F19A F 0.0422(8) 0.6930(19) -0.1512(10) 0.159(4) Uani 0.458(11) 1 d PDU F 2
F20A F 0.0950(5) 0.647(2) -0.1494(10) 0.159(4) Uani 0.458(11) 1 d PDU F 2
F21A F 0.0470(8) 0.5484(15) -0.1849(10) 0.159(4) Uani 0.458(11) 1 d PDU F 2
F22 F 0.0331(6) 0.5064(9) 0.0504(10) 0.114(2) Uani 0.54(3) 1 d PDU G 1
F23 F 0.0767(4) 0.6166(17) 0.0877(7) 0.114(2) Uani 0.54(3) 1 d PDU G 1
F24 F 0.0259(5) 0.6572(13) 0.0156(8) 0.114(2) Uani 0.54(3) 1 d PDU G 1
F22A F 0.0163(4) 0.621(2) 0.0053(7) 0.114(2) Uani 0.46(3) 1 d PDU G 2
F23A F 0.0713(6) 0.6561(16) 0.0703(10) 0.114(2) Uani 0.46(3) 1 d PDU G 2
F24A F 0.0452(7) 0.5136(13) 0.0712(10) 0.114(2) Uani 0.46(3) 1 d PDU G 2
C22 C 0.2884(7) 0.4461(15) 0.1913(12) 0.069(7) Uani 0.632(9) 1 d PDU B 1
H22A H 0.2739 0.5025 0.1697 0.103 Uiso 0.632(9) 1 calc PR B 1
H22B H 0.2921 0.3988 0.1664 0.103 Uiso 0.632(9) 1 calc PR B 1
H22C H 0.3123 0.4695 0.2190 0.103 Uiso 0.632(9) 1 calc PR B 1
C22A C 0.2956(13) 0.406(3) 0.196(2) 0.069(7) Uani 0.368(9) 1 d PDU B 2
H22D H 0.3146 0.3543 0.2122 0.103 Uiso 0.368(9) 1 calc PR B 2
H22E H 0.3072 0.4711 0.2054 0.103 Uiso 0.368(9) 1 calc PR B 2
H22F H 0.2831 0.3977 0.1559 0.103 Uiso 0.368(9) 1 calc PR B 2
O17 O 0.2120(2) 0.2090(7) -0.0364(3) 0.100(3) Uiso 1 1 d . . .
H1AA H 0.2011 0.2360 -0.0179 0.120 Uiso 1 1 d R . .
H1AB H 0.1968 0.2113 -0.0715 0.120 Uiso 1 1 d R . .
Cl1 Cl 0.0327(2) -0.1359(7) -0.2549(3) 0.660(16) Uiso 1 1 d R . .
H01 H 0.0000 0.0194 -0.2500 0.792 Uiso 1 2 d SR . .
C01 C 0.0205(2) -0.0126(7) -0.2494(3) 0.146(13) Uiso 0.50 1 d PR . .

loop_
_atom_site_aniso_label
_atom_site_aniso_U_11
_atom_site_aniso_U_22
_atom_site_aniso_U_33
_atom_site_aniso_U_23
_atom_site_aniso_U_13
_atom_site_aniso_U_12
Cr 0.0400(6) 0.0546(9) 0.0443(7) -0.0117(6) 0.0192(5) -0.0124(6)
Tb1 0.0470(3) 0.0431(3) 0.0503(3) -0.00581(17) 0.0193(2) -0.00784(18)
Tb2 0.0475(3) 0.0500(3) 0.0434(3) -0.00378(17) 0.0179(2) -0.00172(18)
O1 0.084(5) 0.032(4) 0.121(7) 0.002(4) 0.027(5) -0.009(4)
O2 0.078(5) 0.084(5) 0.054(4) -0.001(4) 0.023(3) -0.031(4)
O3 0.079(4) 0.065(5) 0.065(4) -0.022(4) 0.034(3) -0.028(4)
O4 0.065(4) 0.066(5) 0.063(4) -0.022(4) 0.011(3) -0.014(4)
O5 0.056(3) 0.082(5) 0.043(3) -0.003(3) 0.017(3) 0.003(4)
O6 0.047(3) 0.099(6) 0.052(3) -0.016(4) 0.018(3) -0.003(4)
O7 0.087(5) 0.069(5) 0.074(4) 0.018(4) 0.036(4) 0.010(4)
O8 0.078(4) 0.058(4) 0.069(4) -0.016(3) 0.035(3) 0.010(4)
O9 0.050(4) 0.054(4) 0.071(4) -0.008(3) 0.021(3) 0.000(3)
O10 0.043(3) 0.062(4) 0.073(4) -0.014(3) 0.019(3) -0.005(3)
O11 0.067(4) 0.066(5) 0.067(4) 0.000(3) 0.027(3) -0.016(4)
O12 0.054(4) 0.059(4) 0.068(4) -0.005(3) 0.027(3) -0.017(3)
O13 0.053(3) 0.052(4) 0.047(3) -0.009(3) 0.023(2) -0.017(3)
O14 0.053(3) 0.058(4) 0.056(3) -0.024(3) 0.033(3) -0.017(3)
O15 0.036(3) 0.043(3) 0.041(3) -0.009(2) 0.015(2) -0.005(2)
O16 0.043(3) 0.056(4) 0.056(3) -0.005(3) 0.025(3) -0.003(3)
N1 0.054(4) 0.091(7) 0.070(5) -0.002(5) 0.034(4) 0.004(5)
N2 0.057(4) 0.066(5) 0.059(4) -0.005(4) 0.029(4) -0.005(4)
C2 0.101(10) 0.143(13) 0.117(10) 0.027(10) 0.036(8) -0.045(10)
C3 0.150(17) 0.131(16) 0.113(12) -0.076(12) 0.012(11) 0.011(13)
C5 0.072(7) 0.153(15) 0.066(7) -0.032(8) 0.028(6) -0.018(9)
C6 0.136(12) 0.185(15) 0.082(8) -0.048(10) 0.023(8) -0.016(12)
C8 0.075(8) 0.091(10) 0.126(11) -0.016(9) 0.034(8) 0.037(8)
C9 0.062(6) 0.088(9) 0.055(5) 0.009(5) 0.017(5) 0.012(6)
C10 0.060(6) 0.095(9) 0.129(10) 0.004(8) 0.050(7) 0.016(7)
C11 0.074(7) 0.069(7) 0.075(6) -0.023(6) 0.047(6) -0.025(6)
C12 0.111(10) 0.084(9) 0.114(10) 0.000(8) 0.054(8) -0.045(8)
C13 0.053(5) 0.063(6) 0.052(5) 0.002(4) 0.019(4) 0.005(5)
C14 0.060(5) 0.047(5) 0.053(5) 0.006(4) 0.028(4) -0.005(4)
C15 0.102(8) 0.061(7) 0.094(7) -0.004(6) 0.061(6) -0.008(6)
C16 0.123(9) 0.101(9) 0.097(8) -0.012(7) 0.072(7) -0.038(8)
C17 0.123(9) 0.084(8) 0.053(5) 0.004(5) 0.043(6) -0.009(7)
C18 0.083(6) 0.065(6) 0.049(5) 0.004(4) 0.023(5) 0.009(6)
C19 0.095(8) 0.066(7) 0.064(6) -0.009(5) 0.022(6) -0.009(6)
C20 0.071(6) 0.089(8) 0.048(5) -0.018(5) 0.017(5) -0.022(6)
C21 0.057(5) 0.066(6) 0.063(5) -0.023(5) 0.025(4) -0.020(5)
C23 0.065(6) 0.074(7) 0.066(6) -0.011(5) 0.030(5) 0.001(5)
C24 0.071(6) 0.053(5) 0.055(5) 0.002(4) 0.031(4) 0.014(5)
C25 0.075(6) 0.059(6) 0.098(7) -0.012(6) 0.041(6) -0.001(6)
C26 0.103(9) 0.068(8) 0.098(8) -0.017(6) 0.032(7) -0.005(7)
C27 0.111(9) 0.080(8) 0.108(9) -0.036(7) 0.060(8) -0.010(8)
C28 0.088(7) 0.101(9) 0.075(6) -0.012(6) 0.041(6) 0.014(7)
C29 0.108(9) 0.154(13) 0.104(8) -0.019(9) 0.068(8) 0.017(9)
C30 0.131(11) 0.142(12) 0.125(10) -0.035(9) 0.100(9) -0.024(9)
C31 0.070(6) 0.096(9) 0.108(8) -0.011(7) 0.058(6) -0.014(6)
C32 0.098(9) 0.167(16) 0.161(13) -0.007(12) 0.091(10) -0.033(11)
C51 0.121(11) 0.117(12) 0.124(11) 0.018(9) 0.040(9) -0.017(10)
C52 0.135(12) 0.156(14) 0.114(10) -0.043(10) 0.049(9) -0.027(11)
C53 0.055(6) 0.142(13) 0.050(5) -0.028(7) 0.007(4) 0.006(7)
C54 0.086(9) 0.073(9) 0.094(9) -0.003(7) 0.007(7) 0.010(7)
C101 0.082(9) 0.095(11) 0.187(14) -0.011(11) 0.003(9) 0.023(9)
C102 0.160(11) 0.124(10) 0.092(8) -0.004(8) 0.054(8) -0.071(9)
C103 0.118(10) 0.108(10) 0.098(8) -0.033(8) 0.071(7) -0.044(8)
C104 0.095(9) 0.115(11) 0.122(10) -0.025(9) 0.043(8) -0.029(9)
C105 0.074(6) 0.087(8) 0.054(5) -0.007(5) 0.035(5) 0.008(6)
C106 0.058(5) 0.082(7) 0.060(5) -0.020(5) 0.011(4) -0.009(5)
C107 0.131(11) 0.053(7) 0.067(7) 0.015(5) 0.031(7) 0.028(8)
C108 0.078(7) 0.074(8) 0.072(7) -0.024(6) 0.022(6) 0.009(6)
C1 0.110(9) 0.083(9) 0.110(9) -0.007(8) 0.019(7) 0.002(8)
F1 0.182(7) 0.104(5) 0.154(7) -0.017(5) 0.061(5) -0.017(5)
F2 0.182(7) 0.104(5) 0.154(7) -0.017(5) 0.061(5) -0.017(5)
F3 0.182(7) 0.104(5) 0.154(7) -0.017(5) 0.061(5) -0.017(5)
C1A 0.110(9) 0.083(9) 0.110(9) -0.007(8) 0.019(7) 0.002(8)
F1A 0.182(7) 0.104(5) 0.154(7) -0.017(5) 0.061(5) -0.017(5)
F2A 0.182(7) 0.104(5) 0.154(7) -0.017(5) 0.061(5) -0.017(5)
F3A 0.182(7) 0.104(5) 0.154(7) -0.017(5) 0.061(5) -0.017(5)
F4 0.134(7) 0.169(8) 0.150(6) 0.032(6) 0.077(6) -0.025(6)
F5 0.134(7) 0.169(8) 0.150(6) 0.032(6) 0.077(6) -0.025(6)
F6 0.134(7) 0.169(8) 0.150(6) 0.032(6) 0.077(6) -0.025(6)
F4A 0.134(7) 0.169(8) 0.150(6) 0.032(6) 0.077(6) -0.025(6)
F5A 0.134(7) 0.169(8) 0.150(6) 0.032(6) 0.077(6) -0.025(6)
F6A 0.134(7) 0.169(8) 0.150(6) 0.032(6) 0.077(6) -0.025(6)
F7 0.180(7) 0.177(9) 0.179(7) -0.058(6) 0.118(6) -0.030(7)
F8 0.180(7) 0.177(9) 0.179(7) -0.058(6) 0.118(6) -0.030(7)
F9 0.180(7) 0.177(9) 0.179(7) -0.058(6) 0.118(6) -0.030(7)
F7A 0.180(7) 0.177(9) 0.179(7) -0.058(6) 0.118(6) -0.030(7)
F8A 0.180(7) 0.177(9) 0.179(7) -0.058(6) 0.118(6) -0.030(7)
F9A 0.180(7) 0.177(9) 0.179(7) -0.058(6) 0.118(6) -0.030(7)
C4 0.081(8) 0.101(9) 0.124(9) -0.013(8) 0.006(7) -0.012(7)
F10 0.150(7) 0.166(10) 0.212(10) -0.018(8) 0.089(8) -0.015(7)
F11 0.150(7) 0.166(10) 0.212(10) -0.018(8) 0.089(8) -0.015(7)
F12 0.150(7) 0.166(10) 0.212(10) -0.018(8) 0.089(8) -0.015(7)
C4A 0.081(8) 0.101(9) 0.124(9) -0.013(8) 0.006(7) -0.012(7)
F10A 0.150(7) 0.166(10) 0.212(10) -0.018(8) 0.089(8) -0.015(7)
F11A 0.150(7) 0.166(10) 0.212(10) -0.018(8) 0.089(8) -0.015(7)
F12A 0.150(7) 0.166(10) 0.212(10) -0.018(8) 0.089(8) -0.015(7)
F13 0.120(5) 0.185(8) 0.082(4) -0.018(5) 0.062(3) 0.000(5)
F14 0.120(5) 0.185(8) 0.082(4) -0.018(5) 0.062(3) 0.000(5)
F15 0.120(5) 0.185(8) 0.082(4) -0.018(5) 0.062(3) 0.000(5)
F13A 0.120(5) 0.185(8) 0.082(4) -0.018(5) 0.062(3) 0.000(5)
F14A 0.120(5) 0.185(8) 0.082(4) -0.018(5) 0.062(3) 0.000(5)
F15A 0.120(5) 0.185(8) 0.082(4) -0.018(5) 0.062(3) 0.000(5)
F16 0.072(4) 0.217(10) 0.127(5) -0.028(6) 0.018(4) 0.001(6)
F17 0.072(4) 0.217(10) 0.127(5) -0.028(6) 0.018(4) 0.001(6)
F18 0.072(4) 0.217(10) 0.127(5) -0.028(6) 0.018(4) 0.001(6)
F16A 0.072(4) 0.217(10) 0.127(5) -0.028(6) 0.018(4) 0.001(6)
F17A 0.072(4) 0.217(10) 0.127(5) -0.028(6) 0.018(4) 0.001(6)
F18A 0.072(4) 0.217(10) 0.127(5) -0.028(6) 0.018(4) 0.001(6)
C7 0.167(13) 0.110(11) 0.147(12) 0.002(9) 0.054(10) 0.053(10)
F19 0.185(11) 0.138(8) 0.152(6) 0.061(6) 0.071(7) 0.024(8)
F20 0.185(11) 0.138(8) 0.152(6) 0.061(6) 0.071(7) 0.024(8)
F21 0.185(11) 0.138(8) 0.152(6) 0.061(6) 0.071(7) 0.024(8)
C7A 0.167(13) 0.110(11) 0.147(12) 0.002(9) 0.054(10) 0.053(10)
F19A 0.185(11) 0.138(8) 0.152(6) 0.061(6) 0.071(7) 0.024(8)
F20A 0.185(11) 0.138(8) 0.152(6) 0.061(6) 0.071(7) 0.024(8)
F21A 0.185(11) 0.138(8) 0.152(6) 0.061(6) 0.071(7) 0.024(8)
F22 0.114(5) 0.102(5) 0.131(5) -0.043(4) 0.057(4) -0.001(4)
F23 0.114(5) 0.102(5) 0.131(5) -0.043(4) 0.057(4) -0.001(4)
F24 0.114(5) 0.102(5) 0.131(5) -0.043(4) 0.057(4) -0.001(4)
F22A 0.114(5) 0.102(5) 0.131(5) -0.043(4) 0.057(4) -0.001(4)
F23A 0.114(5) 0.102(5) 0.131(5) -0.043(4) 0.057(4) -0.001(4)
F24A 0.114(5) 0.102(5) 0.131(5) -0.043(4) 0.057(4) -0.001(4)
C22 0.054(11) 0.088(17) 0.067(8) -0.041(12) 0.029(9) -0.026(12)
C22A 0.054(11) 0.088(17) 0.067(8) -0.041(12) 0.029(9) -0.026(12)

loop_
_atom_type_symbol
_atom_type_description
_atom_type_scat_dispersion_real
_atom_type_scat_dispersion_imag
_atom_type_scat_source
C C 0.0033 0.0016 'International Tables Vol C Tables 4.2.6.8 and 6.1.1.4'
H H 0.0000 0.0000 'International Tables Vol C Tables 4.2.6.8 and 6.1.1.4'
N N 0.0061 0.0033 'International Tables Vol C Tables 4.2.6.8 and 6.1.1.4'
O O 0.0106 0.0060 'International Tables Vol C Tables 4.2.6.8 and 6.1.1.4'
F F 0.0171 0.0103 'International Tables Vol C Tables 4.2.6.8 and 6.1.1.4'
Cl Cl 0.1484 0.1585 'International Tables Vol C Tables 4.2.6.8 and 6.1.1.4'
Cr Cr 0.3209 0.6236 'International Tables Vol C Tables 4.2.6.8 and 6.1.1.4'
Tb Tb -0.1723 4.1537 'International Tables Vol C Tables 4.2.6.8 and 6.1.1.4'

loop_
_geom_angle_atom_site_label_1
_geom_angle_atom_site_label_2
_geom_angle_atom_site_label_3
_geom_angle
_geom_angle_site_symmetry_1
O10 Cr O12 88.2(3) .
O10 Cr O15 92.0(2) .
O12 Cr O15 92.9(3) .
O10 Cr O13 94.2(3) .
O12 Cr O13 177.6(3) .
O15 Cr O13 87.2(2) .
O10 Cr O14 176.4(2) .
O12 Cr O14 90.5(3) .
O15 Cr O14 84.6(2) .
O13 Cr O14 87.1(3) .
O10 Cr N2 89.3(3) .
O12 Cr N2 99.6(3) .
O15 Cr N2 167.5(3) .
O13 Cr N2 80.3(3) .
O14 Cr N2 94.3(3) .
O10 Cr Tb1 86.3(2) .
O12 Cr Tb1 135.9(2) .
O15 Cr Tb1 43.72(16) .
O13 Cr Tb1 44.60(15) .
O14 Cr Tb1 92.23(17) .
N2 Cr Tb1 124.0(2) .
O10 Cr Tb2 132.49(18) .
O12 Cr Tb2 83.1(2) .
O15 Cr Tb2 42.31(16) .
O13 Cr Tb2 95.33(17) .
O14 Cr Tb2 43.93(16) .
N2 Cr Tb2 138.2(2) .
Tb1 Cr Tb2 69.20(3) .
O1 Tb1 O16 148.9(2) .
O1 Tb1 O2 72.0(3) .
O16 Tb1 O2 90.3(2) .
O1 Tb1 O3 72.7(3) .
O16 Tb1 O3 105.6(2) .
O2 Tb1 O3 133.9(2) .
O1 Tb1 O15 137.4(3) .
O16 Tb1 O15 69.05(19) .
O2 Tb1 O15 146.5(2) .
O3 Tb1 O15 78.6(2) .
O1 Tb1 O4 78.2(3) .
O16 Tb1 O4 72.1(2) .
O2 Tb1 O4 72.5(2) .
O3 Tb1 O4 72.0(2) .
O15 Tb1 O4 121.6(2) .
O1 Tb1 O9 70.7(3) .
O16 Tb1 O9 140.4(2) .
O2 Tb1 O9 111.0(2) .
O3 Tb1 O9 83.6(2) .
O15 Tb1 O9 75.6(2) .
O4 Tb1 O9 145.0(2) .
O1 Tb1 O13 121.6(3) .
O16 Tb1 O13 78.6(2) .
O2 Tb1 O13 81.0(2) .
O3 Tb1 O13 143.9(2) .
O15 Tb1 O13 69.46(18) .
O4 Tb1 O13 139.9(2) .
O9 Tb1 O13 72.7(2) .
O1 Tb1 Cr 134.6(2) .
O16 Tb1 Cr 75.98(14) .
O2 Tb1 Cr 116.27(17) .
O3 Tb1 Cr 109.55(17) .
O15 Tb1 Cr 34.84(11) .
O4 Tb1 Cr 146.95(19) .
O9 Tb1 Cr 64.79(16) .
O13 Tb1 Cr 35.47(14) .
O1 Tb1 Tb2 157.8(2) .
O16 Tb1 Tb2 34.86(14) .
O2 Tb1 Tb2 124.2(2) .
O3 Tb1 Tb2 85.40(19) .
O15 Tb1 Tb2 35.78(12) .
O4 Tb1 Tb2 91.82(19) .
O9 Tb1 Tb2 111.26(17) .
O13 Tb1 Tb2 78.53(15) .
Cr Tb1 Tb2 56.23(3) .
O8 Tb2 O16 88.5(2) .
O8 Tb2 O11 106.7(3) .
O16 Tb2 O11 140.4(2) .
O8 Tb2 O5 141.5(2) .
O16 Tb2 O5 104.5(2) .
O11 Tb2 O5 86.2(2) .
O8 Tb2 O15 140.1(2) .
O16 Tb2 O15 68.83(19) .
O11 Tb2 O15 76.9(2) .
O5 Tb2 O15 77.57(19) .
O8 Tb2 O6 78.4(2) .
O16 Tb2 O6 70.9(2) .
O11 Tb2 O6 147.1(2) .
O5 Tb2 O6 72.4(2) .
O15 Tb2 O6 120.5(2) .
O8 Tb2 O7 72.6(3) .
O16 Tb2 O7 143.5(2) .
O11 Tb2 O7 75.8(3) .
O5 Tb2 O7 76.0(3) .
O15 Tb2 O7 142.9(2) .
O6 Tb2 O7 74.9(3) .
O8 Tb2 O14 75.3(2) .
O16 Tb2 O14 74.6(2) .
O11 Tb2 O14 74.4(2) .
O5 Tb2 O14 142.8(2) .
O15 Tb2 O14 67.37(19) .
O6 Tb2 O14 136.7(2) .
O7 Tb2 O14 126.9(2) .
O8 Tb2 Cr 110.19(17) .
O16 Tb2 Cr 74.53(13) .
O11 Tb2 Cr 65.96(17) .
O5 Tb2 Cr 108.17(15) .
O15 Tb2 Cr 33.66(12) .
O6 Tb2 Cr 144.11(19) .
O7 Tb2 Cr 140.91(19) .
O14 Tb2 Cr 34.89(15) .
O8 Tb2 Tb1 121.05(18) .
O16 Tb2 Tb1 34.78(14) .
O11 Tb2 Tb1 112.28(18) .
O5 Tb2 Tb1 84.19(18) .
O15 Tb2 Tb1 35.63(13) .
O6 Tb2 Tb1 90.6(2) .
O7 Tb2 Tb1 158.22(19) .
O14 Tb2 Tb1 74.71(15) .
Cr Tb2 Tb1 54.57(3) .
C101 O1 Tb1 146.2(13) .
C102 O2 Tb1 134.4(8) .
C103 O3 Tb1 134.0(7) .
C104 O4 Tb1 133.8(8) .
C105 O5 Tb2 134.2(6) .
C106 O6 Tb2 132.7(6) .
C107 O7 Tb2 134.2(7) .
C108 O8 Tb2 135.8(6) .
C9 O9 Tb1 137.2(7) .
C9 O10 Cr 125.4(7) .
C11 O11 Tb2 135.2(6) .
C11 O12 Cr 128.9(6) .
C14 O13 Cr 114.7(5) .
C14 O13 Tb1 144.7(5) .
Cr O13 Tb1 99.9(2) .
C24 O14 Cr 125.5(6) .
C24 O14 Tb2 133.2(6) .
Cr O14 Tb2 101.2(2) .
Cr O15 Tb1 101.4(2) .
Cr O15 Tb2 104.0(2) .
Tb1 O15 Tb2 108.58(19) .
Tb1 O16 Tb2 110.4(2) .
C31 N1 C23 122.0(10) .
C21 N2 C13 118.6(7) .
C21 N2 Cr 131.7(6) .
C13 N2 Cr 109.4(6) .
F4 C2 F6 109.4(9) .
F4 C2 F6A 116.5(14) .
F6 C2 F6A 46.4(10) .
F4 C2 F5 109.3(9) .
F6 C2 F5 107.8(8) .
F6A C2 F5 62.2(11) .
F4 C2 F4A 33.4(11) .
F6 C2 F4A 127.9(15) .
F6A C2 F4A 106.9(10) .
F5 C2 F4A 76.7(12) .
F4 C2 F5A 70.7(11) .
F6 C2 F5A 59.9(10) .
F6A C2 F5A 104.2(9) .
F5 C2 F5A 165.3(12) .
F4A C2 F5A 104.0(9) .
F4 C2 C102 115.5(12) .
F6 C2 C102 118.4(12) .
F6A C2 C102 127.7(14) .
F5 C2 C102 95.0(12) .
F4A C2 C102 112.6(15) .
F5A C2 C102 98.2(14) .
F9A C3 F7A 109.4(10) .
F9A C3 F7 48.8(13) .
F7A C3 F7 109.0(18) .
F9A C3 F8A 107.7(10) .
F7A C3 F8A 107.9(10) .
F7 C3 F8A 61.3(12) .
F9A C3 F9 130.6(16) .
F7A C3 F9 28.9(13) .
F7 C3 F9 106.6(9) .
F8A C3 F9 81.5(13) .
F9A C3 F8 59.1(13) .
F7A C3 F8 78.0(14) .
F7 C3 F8 105.7(8) .
F8A C3 F8 166.7(13) .
F9 C3 F8 106.2(9) .
F9A C3 C103 119.9(15) .
F7A C3 C103 124.7(16) .
F7 C3 C103 121.6(12) .
F8A C3 C103 80.4(15) .
F9 C3 C103 109.5(11) .
F8 C3 C103 106.3(12) .
F13A C5 F13 117.2(14) .
F13A C5 F15A 109.1(9) .
F13 C5 F15A 28.4(10) .
F13A C5 F15 62.7(8) .
F13 C5 F15 106.7(8) .
F15A C5 F15 129.5(12) .
F13A C5 F14A 107.5(8) .
F13 C5 F14A 76.8(10) .
F15A C5 F14A 105.1(8) .
F15 C5 F14A 46.3(8) .
F13A C5 F14 39.3(9) .
F13 C5 F14 105.9(8) .
F15A C5 F14 83.5(11) .
F15 C5 F14 102.0(7) .
F14A C5 F14 145.0(9) .
F13A C5 C105 122.1(11) .
F13 C5 C105 117.8(10) .
F15A C5 C105 110.4(11) .
F15 C5 C105 115.1(9) .
F14A C5 C105 100.9(10) .
F14 C5 C105 107.8(10) .
F17 C6 F17A 120.9(16) .
F17 C6 F16 109.5(9) .
F17A C6 F16 35.0(13) .
F17 C6 F18 107.7(8) .
F17A C6 F18 71.6(13) .
F16 C6 F18 106.6(8) .
F17 C6 F16A 66.9(11) .
F17A C6 F16A 106.8(9) .
F16 C6 F16A 136.4(13) .
F18 C6 F16A 44.3(12) .
F17 C6 F18A 37.0(11) .
F17A C6 F18A 105.8(10) .
F16 C6 F18A 79.5(14) .
F18 C6 F18A 139.0(13) .
F16A C6 F18A 103.4(8) .
F17 C6 C106 115.9(10) .
F17A C6 C106 119.6(13) .
F16 C6 C106 107.4(11) .
F18 C6 C106 109.5(10) .
F16A C6 C106 112.9(13) .
F18A C6 C106 106.9(14) .
F23A C8 F24A 108.8(9) .
F23A C8 F23 29.1(10) .
F24A C8 F23 82.9(10) .
F23A C8 F22 130.4(13) .
F24A C8 F22 24.0(10) .
F23 C8 F22 106.5(8) .
F23A C8 F24 82.2(10) .
F24A C8 F24 119.8(15) .
F23 C8 F24 106.5(8) .
F22 C8 F24 107.8(8) .
F23A C8 F22A 107.3(8) .
F24A C8 F22A 105.6(9) .
F23 C8 F22A 128.6(12) .
F22 C8 F22A 87.4(12) .
F24 C8 F22A 25.6(9) .
F23A C8 C108 110.4(12) .
F24A C8 C108 115.5(12) .
F23 C8 C108 112.4(10) .
F22 C8 C108 108.7(11) .
F24 C8 C108 114.5(11) .
F22A C8 C108 108.8(11) .
O9 C9 O10 125.8(10) .
O9 C9 C10 118.7(11) .
O10 C9 C10 115.5(10) .
C9 C10 H10A 109.5 .
C9 C10 H10B 109.5 .
H10A C10 H10B 109.5 .
C9 C10 H10C 109.5 .
H10A C10 H10C 109.5 .
H10B C10 H10C 109.5 .
O11 C11 O12 126.1(8) .
O11 C11 C12 116.5(11) .
O12 C11 C12 117.3(10) .
C11 C12 H12A 109.5 .
C11 C12 H12B 109.5 .
H12A C12 H12B 109.5 .
C11 C12 H12C 109.5 .
H12A C12 H12C 109.5 .
H12B C12 H12C 109.5 .
C18 C13 N2 123.4(9) .
C18 C13 C14 121.5(9) .
N2 C13 C14 115.0(8) .
O13 C14 C15 125.9(9) .
O13 C14 C13 116.7(8) .
C15 C14 C13 117.3(9) .
C14 C15 C16 120.2(11) .
C14 C15 H15A 119.5 .
C16 C15 H15A 120.3 .
C17 C16 C15 123.9(12) .
C17 C16 H16A 117.6 .
C15 C16 H16A 118.5 .
C16 C17 C18 119.2(10) .
C16 C17 H17A 120.6 .
C18 C17 H17A 120.1 .
C13 C18 C17 117.9(10) .
C13 C18 C19 117.4(10) .
C17 C18 C19 124.7(10) .
C20 C19 C18 118.2(10) .
C20 C19 H19A 121.2 .
C18 C19 H19A 120.7 .
C19 C20 C21 122.3(10) .
C19 C20 H20A 118.6 .
C21 C20 H20A 119.1 .
N2 C21 C20 119.7(8) .
N2 C21 C22A 116(2) .
C20 C21 C22A 121(2) .
N2 C21 C22 121.5(13) .
C20 C21 C22 118.5(13) .
C22A C21 C22 23(2) .
N1 C23 C28 119.6(10) .
N1 C23 C24 119.0(9) .
C28 C23 C24 121.4(11) .
O14 C24 C25 124.2(10) .
O14 C24 C23 119.3(9) .
C25 C24 C23 116.5(9) .
C24 C25 C26 121.3(11) .
C24 C25 H25A 116.8 .
C26 C25 H25A 121.8 .
C27 C26 C25 121.5(13) .
C27 C26 H26A 120.3 .
C25 C26 H26A 118.2 .
C26 C27 C28 121.5(13) .
C26 C27 H27A 119.8 .
C28 C27 H27A 118.6 .
C27 C28 C29 125.8(13) .
C27 C28 C23 117.5(12) .
C29 C28 C23 116.6(13) .
C30 C29 C28 121.9(13) .
C30 C29 H29A 118.4 .
C28 C29 H29A 119.7 .
C29 C30 C31 119.7(13) .
C29 C30 H30A 120.9 .
C31 C30 H30A 118.5 .
N1 C31 C30 120.1(12) .
N1 C31 C32 115.3(11) .
C30 C31 C32 124.1(12) .
C31 C32 H32A 109.5 .
C31 C32 H32B 109.5 .
H32A C32 H32B 109.5 .
C31 C32 H32C 109.5 .
H32A C32 H32C 109.5 .
H32B C32 H32C 109.5 .
C102 C51 C101 120.4(13) .
C102 C51 H51A 117.7 .
C101 C51 H51A 121.7 .
C103 C52 C104 117.4(13) .
C103 C52 H52A 122.3 .
C104 C52 H52A 119.7 .
C106 C53 C105 122.8(8) .
C106 C53 H53A 118.7 .
C105 C53 H53A 118.5 .
C107 C54 C108 123.7(11) .
C107 C54 H54A 119.2 .
C108 C54 H54A 117.0 .
O1 C101 C1 136(2) .
O1 C101 C51 114.2(15) .
C1 C101 C51 108.5(16) .
O1 C101 F3A 151.5(18) .
C1 C101 F3A 44.8(8) .
C51 C101 F3A 67.6(14) .
O2 C102 C2 122.9(14) .
O2 C102 C51 120.9(14) .
C2 C102 C51 110.7(14) .
O3 C103 C52 127.6(11) .
O3 C103 C3 122.0(11) .
C52 C103 C3 109.8(12) .
O3 C103 F8A 117.7(14) .
C52 C103 F8A 92.4(13) .
C3 C103 F8A 45.9(7) .
O4 C104 C52 126.9(11) .
O4 C104 C4 116.3(12) .
C52 C104 C4 116.1(13) .
O5 C105 C53 127.2(8) .
O5 C105 C5 116.2(8) .
C53 C105 C5 116.4(8) .
O6 C106 C53 127.6(9) .
O6 C106 C6 113.5(9) .
C53 C106 C6 118.8(8) .
O7 C107 C54 126.9(10) .
O7 C107 C7A 113.6(13) .
C54 C107 C7A 119.5(14) .
O7 C107 C7 118.7(13) .
C54 C107 C7 114.3(13) .
C7A C107 C7 6.2(11) .
O8 C108 C54 124.7(10) .
O8 C108 C8 113.6(9) .
C54 C108 C8 121.6(11) .
F3 C1 F2 107.1(8) .
F3 C1 F1 106.9(9) .
F2 C1 F1 104.7(8) .
F3 C1 C101 107.2(13) .
F2 C1 C101 122.7(14) .
F1 C1 C101 107.4(11) .
C3 F8A C103 53.7(9) .
F10 C4 F11 110.2(10) .
F10 C4 F12 108.3(9) .
F11 C4 F12 108.0(9) .
F10 C4 C104 106.3(15) .
F11 C4 C104 110.1(15) .
F12 C4 C104 114.0(14) .
F19 C7 F21 106.1(10) .
F19 C7 F20 106.5(9) .
F21 C7 F20 106.5(9) .
F19 C7 C107 110.6(15) .
F21 C7 C107 111.0(14) .
F20 C7 C107 115.7(15) .
F20A C7A F21A 107.8(10) .
F20A C7A F19A 107.5(10) .
F21A C7A F19A 107.2(10) .
F20A C7A C107 112.7(17) .
F21A C7A C107 107.6(17) .
F19A C7A C107 113.8(16) .
C21 C22 H22A 109.5 .
C21 C22 H22B 109.5 .
H22A C22 H22B 109.5 .
C21 C22 H22C 109.5 .
H22A C22 H22C 109.5 .
H22B C22 H22C 109.5 .
C21 C22A H22D 109.5 .
C21 C22A H22E 109.5 .
H22D C22A H22E 109.5 .
C21 C22A H22F 109.5 .
H22D C22A H22F 109.5 .
H22E C22A H22F 109.5 .
H1AA O17 H1AB 107.7 .
C01 C01 Cl1 108.4 2_554
C01 C01 H01 27.9 2_554
Cl1 C01 H01 136.1 .

loop_
_geom_bond_atom_site_label_1
_geom_bond_atom_site_label_2
_geom_bond_distance
_geom_bond_site_symmetry_2
Cr O10 1.952(7) .
Cr O12 1.955(7) .
Cr O15 1.966(5) .
Cr O13 1.987(6) .
Cr O14 2.006(6) .
Cr N2 2.096(8) .
Cr Tb1 3.3724(17) .
Cr Tb2 3.4402(17) .
Tb1 O1 2.354(8) .
Tb1 O16 2.354(6) .
Tb1 O2 2.364(7) .
Tb1 O3 2.368(6) .
Tb1 O15 2.378(5) .
Tb1 O4 2.382(6) .
Tb1 O9 2.385(6) .
Tb1 O13 2.404(5) .
Tb1 Tb2 3.8689(14) .
Tb2 O8 2.338(6) .
Tb2 O16 2.359(6) .
Tb2 O11 2.359(7) .
Tb2 O5 2.363(6) .
Tb2 O15 2.387(5) .
Tb2 O6 2.398(6) .
Tb2 O7 2.403(7) .
Tb2 O14 2.433(6) .
O1 C101 1.032(19) .
O2 C102 1.184(16) .
O3 C103 1.191(14) .
O4 C104 1.246(16) .
O5 C105 1.250(11) .
O6 C106 1.272(11) .
O7 C107 1.229(14) .
O8 C108 1.238(13) .
O9 C9 1.242(13) .
O10 C9 1.281(13) .
O11 C11 1.265(12) .
O12 C11 1.265(12) .
O13 C14 1.336(10) .
O14 C24 1.307(10) .
N1 C31 1.352(13) .
N1 C23 1.386(14) .
N2 C21 1.343(11) .
N2 C13 1.421(12) .
C2 F4 1.315(9) .
C2 F6 1.327(9) .
C2 F6A 1.332(9) .
C2 F5 1.336(9) .
C2 F4A 1.342(10) .
C2 F5A 1.370(9) .
C2 C102 1.487(9) .
C3 F9A 1.321(10) .
C3 F7A 1.323(10) .
C3 F7 1.329(9) .
C3 F8A 1.339(10) .
C3 F9 1.341(9) .
C3 F8 1.355(9) .
C3 C103 1.504(9) .
C5 F13A 1.310(9) .
C5 F13 1.327(9) .
C5 F15A 1.339(9) .
C5 F15 1.350(8) .
C5 F14A 1.356(9) .
C5 F14 1.371(9) .
C5 C105 1.508(8) .
C6 F17 1.307(8) .
C6 F17A 1.329(9) .
C6 F16 1.337(9) .
C6 F18 1.350(9) .
C6 F16A 1.350(9) .
C6 F18A 1.365(9) .
C6 C106 1.508(9) .
C8 F23A 1.314(9) .
C8 F24A 1.333(9) .
C8 F23 1.336(9) .
C8 F22 1.336(9) .
C8 F24 1.338(8) .
C8 F22A 1.358(9) .
C8 C108 1.504(8) .
C9 C10 1.502(15) .
C10 H10A 0.9600 .
C10 H10B 0.9600 .
C10 H10C 0.9600 .
C11 C12 1.502(8) .
C12 H12A 0.9600 .
C12 H12B 0.9600 .
C12 H12C 0.9600 .
C13 C18 1.387(12) .
C13 C14 1.429(13) .
C14 C15 1.357(14) .
C15 C16 1.386(15) .
C15 H15A 0.9327 .
C16 C17 1.308(16) .
C16 H16A 0.9313 .
C17 C18 1.422(16) .
C17 H17A 0.9321 .
C18 C19 1.444(15) .
C19 C20 1.386(16) .
C19 H19A 0.9326 .
C20 C21 1.433(12) .
C20 H20A 0.9322 .
C21 C22A 1.487(10) .
C21 C22 1.488(9) .
C23 C28 1.427(15) .
C23 C24 1.432(15) .
C24 C25 1.353(14) .
C25 C26 1.443(17) .
C25 H25A 0.9312 .
C26 C27 1.288(18) .
C26 H26A 0.9328 .
C27 C28 1.402(18) .
C27 H27A 0.9324 .
C28 C29 1.420(18) .
C29 C30 1.37(2) .
C29 H29A 0.9320 .
C30 C31 1.394(17) .
C30 H30A 0.9314 .
C31 C32 1.496(18) .
C32 H32A 0.9600 .
C32 H32B 0.9600 .
C32 H32C 0.9600 .
C51 C102 1.56(2) .
C51 C101 1.68(3) .
C51 H51A 0.9334 .
C52 C103 1.47(2) .
C52 C104 1.49(2) .
C52 H52A 0.9330 .
C53 C106 1.366(14) .
C53 C105 1.393(14) .
C53 H53A 0.9328 .
C54 C107 1.347(19) .
C54 C108 1.460(18) .
C54 H54A 0.9328 .
C101 C1 1.495(7) .
C101 F3A 1.86(4) .
C103 F8A 1.84(3) .
C104 C4 1.501(7) .
C107 C7A 1.497(9) .
C107 C7 1.504(9) .
C1 F3 1.329(9) .
C1 F2 1.331(9) .
C1 F1 1.350(9) .
C4 F10 1.313(9) .
C4 F11 1.321(9) .
C4 F12 1.328(9) .
C7 F19 1.336(10) .
C7 F21 1.338(10) .
C7 F20 1.341(9) .
C7A F20A 1.329(10) .
C7A F21A 1.333(10) .
C7A F19A 1.334(9) .
C22 H22A 0.9600 .
C22 H22B 0.9600 .
C22 H22C 0.9600 .
C22A H22D 0.9600 .
C22A H22E 0.9600 .
C22A H22F 0.9600 .
O17 H1AA 0.8513 .
O17 H1AB 0.8524 .
Cl1 C01 1.7244 .
C01 C01 1.599(16) 2_554
C01 H01 0.9046 .
